data_7212703
loop_
_publ_author_name
'Lin, Jian-Di'
'Wu, Shu-Ting'
'Li, Zhi-Hua'
'Du, Shao-Wu'

_publ_section_title
;
 A series of novel Pb(ii) or Pb(ii)/M(ii) (M = Ca and Sr) hybrid
 inorganic--organic frameworks based on polycarboxylic acids with diverse
 Pb--O--M (M = Pb, Ca and Sr) inorganic connectivities
;
_journal_issue 12
_journal_name_full CrystEngComm
_journal_page_first 4252
_journal_paper_doi 10.1039/c004010j
_journal_volume 12
_journal_year 2010
_chemical_formula_sum 'C14 H8 O6 Pb S'
_chemical_formula_weight 511.45
_chemical_name_systematic
;
?
;
_space_group_IT_number 62
_symmetry_cell_setting orthorhombic
_symmetry_space_group_name_Hall '-P 2ac 2n'
_symmetry_space_group_name_H-M 'P n m a'
_atom_sites_solution_hydrogens geom
_atom_sites_solution_primary direct
_atom_sites_solution_secondary difmap
_audit_creation_method SHELXL-97
_cell_angle_alpha 90.00
_cell_angle_beta 90.00
_cell_angle_gamma 90.00
_cell_formula_units_Z 4
_cell_length_a 5.9527(3)
_cell_length_b 13.0441(6)
_cell_length_c 19.5781(10)
_cell_measurement_reflns_used 3435
_cell_measurement_temperature 293(2)
_cell_measurement_theta_max 27.4835
_cell_measurement_theta_min 3.1214
_cell_volume 1520.19(13)
_computing_cell_refinement 'CrystalClear (Rigaku/MSC Inc., 2005)'
_computing_data_collection 'CrystalClear (Rigaku/MSC Inc., 2005)'
_computing_data_reduction 'CrystalClear (Rigaku/MSC Inc., 2005)'
_computing_structure_refinement 'SHELXL-97 (Sheldrick, 1997)'
_computing_structure_solution 'SHELXS-97 (Sheldrick, 1990)'
_diffrn_ambient_temperature 293(2)
_diffrn_detector_area_resol_mean 14.6306
_diffrn_measured_fraction_theta_full 0.997
_diffrn_measured_fraction_theta_max 0.997
_diffrn_measurement_device_type 'Mercury70 (2x2 bin mode)'
_diffrn_measurement_method CCD_Profile_fitting
_diffrn_radiation_monochromator 'Graphite Monochromator'
_diffrn_radiation_source 'fine-focus sealed tube'
_diffrn_radiation_type MoK\a
_diffrn_radiation_wavelength 0.71073
_diffrn_reflns_av_R_equivalents 0.0365
_diffrn_reflns_av_sigmaI/netI 0.0238
_diffrn_reflns_limit_h_max 7
_diffrn_reflns_limit_h_min -6
_diffrn_reflns_limit_k_max 16
_diffrn_reflns_limit_k_min -16
_diffrn_reflns_limit_l_max 23
_diffrn_reflns_limit_l_min -25
_diffrn_reflns_number 10709
_diffrn_reflns_theta_full 27.46
_diffrn_reflns_theta_max 27.46
_diffrn_reflns_theta_min 3.49
_exptl_absorpt_coefficient_mu 11.260
_exptl_absorpt_correction_T_max 1.0000
_exptl_absorpt_correction_T_min 0.2988
_exptl_absorpt_correction_type multi-scan
_exptl_crystal_colour colorless
_exptl_crystal_density_diffrn 2.235
_exptl_crystal_density_method 'not measured'
_exptl_crystal_description needle-shaped
_exptl_crystal_F_000 952
_exptl_crystal_size_max 0.40
_exptl_crystal_size_mid 0.20
_exptl_crystal_size_min 0.15
_refine_diff_density_max 1.418
_refine_diff_density_min -2.163
_refine_diff_density_rms 0.160
_refine_ls_extinction_method none
_refine_ls_goodness_of_fit_ref 1.042
_refine_ls_hydrogen_treatment constr
_refine_ls_matrix_type full
_refine_ls_number_parameters 106
_refine_ls_number_reflns 1814
_refine_ls_number_restraints 0
_refine_ls_restrained_S_all 1.042
_refine_ls_R_factor_all 0.0292
_refine_ls_R_factor_gt 0.0264
_refine_ls_shift/su_max 0.001
_refine_ls_shift/su_mean 0.000
_refine_ls_structure_factor_coef Fsqd
_refine_ls_weighting_details 'calc w=1/[\s^2^(Fo^2^)+(0.0413P)^2^+4.5573P] where P=(Fo^2^+2Fc^2^)/3'
_refine_ls_weighting_scheme calc
_refine_ls_wR_factor_gt 0.0747
_refine_ls_wR_factor_ref 0.0771
_reflns_number_gt 1639
_reflns_number_total 1814
_reflns_threshold_expression >2sigma(I)
_cod_data_source_file c004010j.txt
_cod_data_source_block 5
_cod_depositor_comments
;
The following automatic conversions were performed:

'_symmetry_cell_setting' value 'Orthorhombic' changed to
'orthorhombic' according to
/home/saulius/struct/CIF-dictionaries/cif_core.dic dictionary named
'cif_core.dic' version 2.4.2 from
2011-04-26.

'_exptl_absorpt_correction_type' value 'Multi-scan'
changed to 'multi-scan' according to
/home/saulius/struct/CIF-dictionaries/cif_core.dic dictionary named
'cif_core.dic' version 2.4.2 from 2011-04-26.

Automatic conversion script
Id: cif_fix_values 1891 2012-01-12 08:04:46Z andrius 
;
_cod_original_sg_symbol_H-M Pnma
_cod_database_code 7212703

loop_
_symmetry_equiv_pos_as_xyz
'x, y, z'
'-x+1/2, -y, z+1/2'
'-x, y+1/2, -z'
'x+1/2, -y+1/2, -z+1/2'
'-x, -y, -z'
'x-1/2, y, -z-1/2'
'x, -y-1/2, z'
'-x-1/2, y-1/2, z-1/2'

loop_
_atom_site_label
_atom_site_type_symbol
_atom_site_fract_x
_atom_site_fract_y
_atom_site_fract_z
_atom_site_U_iso_or_equiv
_atom_site_adp_type
_atom_site_occupancy
_atom_site_symmetry_multiplicity
_atom_site_calc_flag
_atom_site_refinement_flags
Pb1 Pb 1.74268(3) 0.2500 0.689683(11) 0.01984(11) Uani 1 2 d S
S1 S 2.1065(3) -0.2500 0.99564(8) 0.0221(3) Uani 1 2 d S
O1 O 1.8366(6) 0.1376(3) 0.78565(18) 0.0368(8) Uani 1 1 d .
O2 O 1.5269(6) 0.1310(3) 0.85002(17) 0.0407(9) Uani 1 1 d .
O3 O 2.3485(8) -0.2500 0.9895(2) 0.0306(10) Uani 1 2 d S
O4 O 2.0077(8) -0.2500 1.0632(2) 0.0331(11) Uani 1 2 d S
C1 C 1.7202(8) 0.1029(4) 0.8340(3) 0.0264(10) Uani 1 1 d .
C2 C 1.8229(7) 0.0173(3) 0.8756(2) 0.0219(8) Uani 1 1 d .
C3 C 1.7037(8) -0.0229(4) 0.9302(2) 0.0281(9) Uani 1 1 d .
H3 H 1.5645 0.0047 0.9415 0.034 Uiso 1 1 calc R
C4 C 1.7903(7) -0.1042(4) 0.9683(2) 0.0270(10) Uani 1 1 d .
H4 H 1.7105 -0.1315 1.0049 0.032 Uiso 1 1 calc R
C5 C 1.9985(7) -0.1432(3) 0.9502(2) 0.0221(8) Uani 1 1 d .
C6 C 2.1184(8) -0.1039(4) 0.8958(2) 0.0316(10) Uani 1 1 d .
H6 H 2.2572 -0.1316 0.8842 0.038 Uiso 1 1 calc R
C7 C 2.0314(8) -0.0237(4) 0.8588(2) 0.0315(10) Uani 1 1 d .
H7 H 2.1125 0.0034 0.8225 0.038 Uiso 1 1 calc R

loop_
_atom_site_aniso_label
_atom_site_aniso_U_11
_atom_site_aniso_U_22
_atom_site_aniso_U_33
_atom_site_aniso_U_23
_atom_site_aniso_U_13
_atom_site_aniso_U_12
Pb1 0.01738(15) 0.02462(16) 0.01752(16) 0.000 0.00001(7) 0.000
S1 0.0229(7) 0.0201(6) 0.0232(7) 0.000 -0.0050(6) 0.000
O1 0.041(2) 0.0355(19) 0.0341(18) 0.0152(16) -0.0047(17) -0.0033(16)
O2 0.0361(19) 0.042(2) 0.044(2) 0.0070(16) -0.0085(16) 0.0128(16)
O3 0.023(2) 0.026(2) 0.042(3) 0.000 -0.007(2) 0.000
O4 0.052(3) 0.030(2) 0.017(2) 0.000 -0.0025(19) 0.000
C1 0.035(2) 0.021(2) 0.024(2) 0.0016(19) -0.0074(18) -0.0027(18)
C2 0.023(2) 0.0220(19) 0.020(2) 0.0043(16) -0.0028(17) 0.0000(17)
C3 0.025(2) 0.031(2) 0.028(2) 0.0059(19) 0.0012(18) 0.008(2)
C4 0.026(2) 0.031(2) 0.024(2) 0.0072(19) 0.0060(17) 0.0027(19)
C5 0.022(2) 0.0213(19) 0.0233(19) -0.0003(16) -0.0024(15) -0.0002(16)
C6 0.022(2) 0.034(2) 0.039(2) 0.009(2) 0.0048(19) 0.0048(19)
C7 0.029(2) 0.035(2) 0.031(2) 0.0093(19) 0.0076(18) 0.001(2)

loop_
_atom_type_symbol
_atom_type_description
_atom_type_scat_dispersion_real
_atom_type_scat_dispersion_imag
_atom_type_scat_source
C C 0.0033 0.0016 'International Tables Vol C Tables 4.2.6.8 and 6.1.1.4'
H H 0.0000 0.0000 'International Tables Vol C Tables 4.2.6.8 and 6.1.1.4'
O O 0.0106 0.0060 'International Tables Vol C Tables 4.2.6.8 and 6.1.1.4'
S S 0.1246 0.1234 'International Tables Vol C Tables 4.2.6.8 and 6.1.1.4'
Pb Pb -3.3944 10.1111 'International Tables Vol C Tables 4.2.6.8 and 6.1.1.4'

loop_
_geom_angle_atom_site_label_1
_geom_angle_atom_site_label_2
_geom_angle_atom_site_label_3
_geom_angle
_geom_angle_site_symmetry_1
_geom_angle_site_symmetry_3
O2 Pb1 O2 79.65(18) 4_556 6_657
O2 Pb1 O1 72.73(13) 4_556 7_565
O2 Pb1 O1 118.04(13) 6_657 7_565
O2 Pb1 O1 118.04(13) 4_556 .
O2 Pb1 O1 72.73(12) 6_657 .
O1 Pb1 O1 73.57(17) 7_565 .
O3 S1 O4 118.8(3) . .
O3 S1 C5 108.62(18) . 7
O4 S1 C5 108.12(19) . 7
O3 S1 C5 108.62(18) . .
O4 S1 C5 108.12(19) . .
C5 S1 C5 103.5(3) 7 .
C1 O1 Pb1 131.8(3) . .
C1 O2 Pb1 138.7(3) . 6_557
O2 C1 O1 126.3(5) . .
O2 C1 C2 117.0(4) . .
O1 C1 C2 116.6(4) . .
C3 C2 C7 119.6(4) . .
C3 C2 C1 119.2(4) . .
C7 C2 C1 121.2(4) . .
C2 C3 C4 120.7(4) . .
C2 C3 H3 119.6 . .
C4 C3 H3 119.6 . .
C5 C4 C3 118.2(4) . .
C5 C4 H4 120.9 . .
C3 C4 H4 120.9 . .
C6 C5 C4 121.5(4) . .
C6 C5 S1 119.4(3) . .
C4 C5 S1 119.0(3) . .
C7 C6 C5 119.7(4) . .
C7 C6 H6 120.2 . .
C5 C6 H6 120.2 . .
C6 C7 C2 120.3(4) . .
C6 C7 H7 119.8 . .
C2 C7 H7 119.8 . .

loop_
_geom_bond_atom_site_label_1
_geom_bond_atom_site_label_2
_geom_bond_distance
_geom_bond_site_symmetry_2
Pb1 O2 2.424(3) 4_556
Pb1 O2 2.424(3) 6_657
Pb1 O1 2.448(3) 7_565
Pb1 O1 2.448(3) .
S1 O3 1.445(5) .
S1 O4 1.448(4) .
S1 C5 1.773(4) 7
S1 C5 1.773(4) .
O1 C1 1.257(7) .
O2 C1 1.247(6) .
O2 Pb1 2.424(3) 6_557
C1 C2 1.512(6) .
C2 C3 1.386(6) .
C2 C7 1.390(6) .
C3 C4 1.396(6) .
C3 H3 0.9300 .
C4 C5 1.386(6) .
C4 H4 0.9300 .
C5 C6 1.381(6) .
C6 C7 1.373(6) .
C6 H6 0.9300 .
C7 H7 0.9300 .
